data_9015177
loop_
_publ_author_name
'Crosnier-Lopez M'
'Duroy, H.'
'Fourquet, J.'

_publ_section_title
;
 BaNbF7-x(OH)x: preparation and crystal structure
 _cod_database_code 1000342
;
_journal_name_full 'European Journal of Solid State and Inorganic Chemistry'
_journal_page_first 549
_journal_page_last 556
_journal_volume 30
_journal_year 1993
_chemical_formula_sum 'Ba F5.5 Nb O1.5'
_space_group_IT_number 205
_symmetry_space_group_name_Hall '-P 2ac 2ab 3'
_symmetry_space_group_name_H-M 'P a -3'
_cell_angle_alpha 90
_cell_angle_beta 90
_cell_angle_gamma 90
_cell_length_a 9.9259
_cell_length_b 9.9259
_cell_length_c 9.9259
_cell_formula_units_Z 8
_cell_volume 977.934
_database_code_amcsd 0012578
_exptl_crystal_density_diffrn 4.873
_cod_duplicate_entry 1000342
_cod_original_sg_symbol_H-M 'P a 3'
_cod_original_formula_sum 'Nb Ba (F5.5 O1.5)'
_cod_database_code 9015177
_amcsd_formula_title 'Ba F5.5 H1.5 Nb O1.5'

loop_
_space_group_symop_operation_xyz
x,y,z
1/2+z,x,1/2-y
z,1/2-x,1/2+y
1/2-z,1/2+x,y
-z,-x,-y
1/2+y,1/2-z,-x
1/2-y,-z,1/2+x
-y,1/2+z,1/2-x
y,z,x
x,1/2-y,1/2+z
1/2-x,1/2+y,z
1/2+x,y,1/2-z
-x,-y,-z
1/2-z,-x,1/2+y
-z,1/2+x,1/2-y
1/2+z,1/2-x,-y
z,x,y
1/2-y,1/2+z,x
1/2+y,z,1/2-x
y,1/2-z,1/2+x
-y,-z,-x
-x,1/2+y,1/2-z
1/2+x,1/2-y,-z
1/2-x,-y,1/2+z

loop_
_atom_site_aniso_label
_atom_site_aniso_U_11
_atom_site_aniso_U_22
_atom_site_aniso_U_33
_atom_site_aniso_U_12
_atom_site_aniso_U_13
_atom_site_aniso_U_23
Nb1 0.00910 0.00910 0.00910 0.00040 0.00040 0.00040
Ba1 0.01340 0.01340 0.01340 0.00120 0.00120 0.00120
Ba2 0.01080 0.01080 0.01080 0.00010 0.00010 0.00010
F1 0.01700 0.01480 0.01440 -0.00170 0.00260 0.00340
O1 0.01700 0.01480 0.01440 -0.00170 0.00260 0.00340
F2 0.01420 0.02610 0.01580 0.00710 -0.00140 -0.00320
O2 0.01420 0.02610 0.01580 0.00710 -0.00140 -0.00320
F3 0.02200 0.02200 0.02200 -0.00210 -0.00210 -0.00210
O3 0.02200 0.02200 0.02200 -0.00210 -0.00210 -0.00210

loop_
_atom_site_label
_atom_site_fract_x
_atom_site_fract_y
_atom_site_fract_z
_atom_site_occupancy
Nb1 0.22340 0.22340 0.22340 1.00000
Ba1 0.50000 0.50000 0.50000 1.00000
Ba2 0.00000 0.00000 0.00000 1.00000
F1 0.25700 0.44430 0.61620 0.78570
O1 0.25700 0.44430 0.61620 0.21430
F2 0.36270 0.22200 0.60280 0.78570
O2 0.36270 0.22200 0.60280 0.21430
F3 0.33510 0.33510 0.33510 0.78570
O3 0.33510 0.33510 0.33510 0.21430

loop_
_cod_related_entry_id
_cod_related_entry_database
_cod_related_entry_code
1 AMCSD 0012578
